data_2237208
loop_
_publ_author_name
'Jagadeesan, G.'
'Sethusankar, K.'
'Sivasakthikumaran, R.'
'Mohanakrishnan, Arasambattu K.'

_publ_section_title
;
 [2-(3,4-Dimethylbenzoyl)phenyl](4-methoxyphenyl)methanone
;
_journal_coeditor_code PV2606
_journal_issue 1
_journal_name_full 'Acta Crystallographica Section E'
_journal_page_first o26
_journal_paper_doi 10.1107/S1600536812047654
_journal_volume 69
_journal_year 2013
_chemical_formula_iupac 'C23 H20 O3'
_chemical_formula_moiety 'C23 H20 O3'
_chemical_formula_sum 'C23 H20 O3'
_chemical_formula_weight 344.39
_chemical_name_systematic
;
[2-(3,4-Dimethylbenzoyl)phenyl](4-methoxyphenyl)methanone
;
_space_group_IT_number 9
_symmetry_cell_setting monoclinic
_symmetry_space_group_name_Hall 'C -2yc'
_symmetry_space_group_name_H-M 'C 1 c 1'
_atom_sites_solution_hydrogens geom
_atom_sites_solution_primary direct
_atom_sites_solution_secondary difmap
_audit_creation_method SHELXL-97
_cell_angle_alpha 90.00
_cell_angle_beta 116.158(2)
_cell_angle_gamma 90.00
_cell_formula_units_Z 4
_cell_length_a 21.983(2)
_cell_length_b 7.8173(6)
_cell_length_c 11.7489(10)
_cell_measurement_reflns_used 4759
_cell_measurement_temperature 296(2)
_cell_measurement_theta_max 29.20
_cell_measurement_theta_min 2.80
_cell_volume 1812.2(3)
_computing_cell_refinement 'SAINT (Bruker, 2008)'
_computing_data_collection 'APEX2 (Bruker, 2008)'
_computing_data_reduction 'SAINT (Bruker, 2008)'
_computing_molecular_graphics 'ORTEP-3 (Farrugia, 2012)'
_computing_publication_material 'SHELXL97 (Sheldrick, 2008) and PLATON (Spek, 2009)'
_computing_structure_refinement 'SHELXL97 (Sheldrick, 2008)'
_computing_structure_solution 'SHELXS97 (Sheldrick, 2008)'
_diffrn_ambient_temperature 296(2)
_diffrn_measured_fraction_theta_full 0.999
_diffrn_measured_fraction_theta_max 0.999
_diffrn_measurement_device_type 'Bruker Kappa APEXII CCD'
_diffrn_measurement_method '\w scans'
_diffrn_radiation_monochromator graphite
_diffrn_radiation_source 'fine-focus sealed tube'
_diffrn_radiation_type MoK\a
_diffrn_radiation_wavelength 0.71073
_diffrn_reflns_av_R_equivalents 0.0211
_diffrn_reflns_av_sigmaI/netI 0.0319
_diffrn_reflns_limit_h_max 30
_diffrn_reflns_limit_h_min -30
_diffrn_reflns_limit_k_max 10
_diffrn_reflns_limit_k_min -8
_diffrn_reflns_limit_l_max 16
_diffrn_reflns_limit_l_min -16
_diffrn_reflns_number 9619
_diffrn_reflns_theta_full 29.20
_diffrn_reflns_theta_max 29.20
_diffrn_reflns_theta_min 2.80
_exptl_absorpt_coefficient_mu 0.083
_exptl_absorpt_correction_T_max 0.9796
_exptl_absorpt_correction_T_min 0.9716
_exptl_absorpt_correction_type multi-scan
_exptl_absorpt_process_details '(SADABS; Bruker, 2008)'
_exptl_crystal_colour colourless
_exptl_crystal_density_diffrn 1.262
_exptl_crystal_density_method 'not measured'
_exptl_crystal_description block
_exptl_crystal_F_000 728
_exptl_crystal_size_max 0.35
_exptl_crystal_size_mid 0.30
_exptl_crystal_size_min 0.25
_refine_diff_density_max 0.249
_refine_diff_density_min -0.159
_refine_ls_abs_structure_details 'Absolute structure not determined; 2307 Friedel pairs merged'
_refine_ls_extinction_method none
_refine_ls_goodness_of_fit_ref 1.024
_refine_ls_hydrogen_treatment constr
_refine_ls_matrix_type full
_refine_ls_number_parameters 388
_refine_ls_number_reflns 4759
_refine_ls_number_restraints 353
_refine_ls_restrained_S_all 1.077
_refine_ls_R_factor_all 0.0976
_refine_ls_R_factor_gt 0.0505
_refine_ls_shift/su_max 0.000
_refine_ls_shift/su_mean 0.000
_refine_ls_structure_factor_coef Fsqd
_refine_ls_weighting_details 'calc w=1/[\s^2^(Fo^2^)+(0.0730P)^2^+0.6313P] where P=(Fo^2^+2Fc^2^)/3'
_refine_ls_weighting_scheme calc
_refine_ls_wR_factor_gt 0.1364
_refine_ls_wR_factor_ref 0.1729
_reflns_number_gt 2728
_reflns_number_total 4759
_reflns_threshold_expression I>2sigma(I)
_cod_data_source_file pv2606.cif
_cod_data_source_block I
_cod_original_sg_symbol_H-M 'C c'
_cod_database_code 2237208
_cod_database_fobs_code 2237208

loop_
_symmetry_equiv_pos_as_xyz
'x, y, z'
'x, -y, z+1/2'
'x+1/2, y+1/2, z'
'x+1/2, -y+1/2, z+1/2'

loop_
_atom_site_type_symbol
_atom_site_label
_atom_site_fract_x
_atom_site_fract_y
_atom_site_fract_z
_atom_site_U_iso_or_equiv
_atom_site_adp_type
_atom_site_calc_flag
_atom_site_refinement_flags
_atom_site_occupancy
_atom_site_symmetry_multiplicity
_atom_site_disorder_assembly
_atom_site_disorder_group
C C1 0.2795(13) 0.643(2) 0.395(2) 0.051(3) Uani d PDU 0.545(5) 1 A 1
C C2 0.2648(4) 0.8003(10) 0.3360(8) 0.063(3) Uani d PU 0.545(5) 1 A 1
H H2 0.2407 0.8058 0.2482 0.076 Uiso calc PR 0.545(5) 1 A 1
C C3 0.2855(4) 0.9506(10) 0.4058(8) 0.071(3) Uani d PRU 0.545(5) 1 A 1
H H3 0.2736 1.0559 0.3650 0.085 Uiso calc PR 0.545(5) 1 A 1
C C4 0.3239(4) 0.9437(10) 0.5365(8) 0.074(3) Uani d PRU 0.545(5) 1 A 1
H H4 0.3377 1.0443 0.5832 0.089 Uiso calc PR 0.545(5) 1 A 1
C C5 0.3416(4) 0.7863(10) 0.5975(8) 0.060(2) Uani d PRU 0.545(5) 1 A 1
H H5 0.3673 0.7816 0.6850 0.072 Uiso calc PR 0.545(5) 1 A 1
C C6 0.3209(4) 0.6359(10) 0.5277(8) 0.053(3) Uani d PRDU 0.545(5) 1 A 1
C C7 0.25776(17) 0.4651(5) 0.3147(3) 0.0453(18) Uani d PDU 0.545(5) 1 A 1
C C8 0.18828(17) 0.4355(5) 0.2129(3) 0.0410(15) Uani d PRDU 0.545(5) 1 A 1
C C9 0.13446(17) 0.5029(5) 0.2303(3) 0.0405(13) Uani d PRU 0.545(5) 1 A 1
H H9 0.1428 0.5752 0.2984 0.049 Uiso calc PR 0.545(5) 1 A 1
C C10 0.06822(17) 0.4621(5) 0.1459(3) 0.0481(16) Uani d PRDU 0.545(5) 1 A 1
C C11 0.05581(17) 0.3540(5) 0.0440(3) 0.0542(18) Uani d PRDU 0.545(5) 1 A 1
C C12 0.10963(17) 0.2866(5) 0.0266(3) 0.0563(17) Uani d PRU 0.545(5) 1 A 1
H H12 0.1013 0.2143 -0.0415 0.068 Uiso calc PR 0.545(5) 1 A 1
C C13 0.17587(17) 0.3274(5) 0.1111(3) 0.0523(16) Uani d PRU 0.545(5) 1 A 1
H H13 0.2119 0.2823 0.0994 0.063 Uiso calc PR 0.545(5) 1 A 1
C C14 0.0072(3) 0.5223(14) 0.1698(8) 0.084(3) Uani d PDU 0.545(5) 1 A 1
H H14A 0.0233 0.5950 0.2432 0.126 Uiso calc PR 0.545(5) 1 A 1
H H14B -0.0151 0.4244 0.1838 0.126 Uiso calc PR 0.545(5) 1 A 1
H H14C -0.0243 0.5845 0.0973 0.126 Uiso calc PR 0.545(5) 1 A 1
C C15 -0.0137(4) 0.3091(12) -0.0427(7) 0.061(2) Uani d PDU 0.545(5) 1 A 1
H H15A -0.0443 0.3659 -0.0170 0.091 Uiso calc PR 0.545(5) 1 A 1
H H15B -0.0195 0.1875 -0.0411 0.091 Uiso calc PR 0.545(5) 1 A 1
H H15C -0.0229 0.3441 -0.1271 0.091 Uiso calc PR 0.545(5) 1 A 1
C C16 0.3323(3) 0.4755(8) 0.5804(6) 0.062(3) Uani d PDU 0.545(5) 1 A 1
C C17 0.4048(3) 0.4417(8) 0.6786(6) 0.052(2) Uani d PRDU 0.545(5) 1 A 1
C C18 0.4540(3) 0.5214(8) 0.6532(6) 0.073(3) Uani d PRU 0.545(5) 1 A 1
H H18 0.4413 0.5945 0.5840 0.088 Uiso calc PR 0.545(5) 1 A 1
C C19 0.5223(3) 0.4917(8) 0.7311(6) 0.082(3) Uani d PRU 0.545(5) 1 A 1
H H19 0.5552 0.5450 0.7141 0.098 Uiso calc PR 0.545(5) 1 A 1
C C20 0.5413(3) 0.3824(8) 0.8345(6) 0.099(4) Uani d PRDU 0.545(5) 1 A 1
C C21 0.4921(3) 0.3028(8) 0.8599(6) 0.097(4) Uani d PRU 0.545(5) 1 A 1
H H21 0.5048 0.2297 0.9291 0.116 Uiso calc PR 0.545(5) 1 A 1
C C22 0.4238(3) 0.3324(8) 0.7820(6) 0.088(4) Uani d PRU 0.545(5) 1 A 1
H H22 0.3909 0.2791 0.7990 0.105 Uiso calc PR 0.545(5) 1 A 1
C C23 0.6593(4) 0.3804(18) 0.9282(15) 0.189(7) Uani d PDU 0.545(5) 1 A 1
H H23A 0.6566 0.3648 0.8450 0.284 Uiso calc PR 0.545(5) 1 A 1
H H23B 0.6976 0.3188 0.9890 0.284 Uiso calc PR 0.545(5) 1 A 1
H H23C 0.6643 0.4998 0.9492 0.284 Uiso calc PR 0.545(5) 1 A 1
O O1 0.3020(6) 0.3679(13) 0.3246(14) 0.058(3) Uani d PDU 0.545(5) 1 A 1
O O2 0.2898(11) 0.365(3) 0.566(2) 0.064(4) Uani d PDU 0.545(5) 1 A 1
O O3 0.6019(4) 0.3206(15) 0.9301(9) 0.153(4) Uani d PDU 0.545(5) 1 A 1
C C1' 0.3153(7) 0.6357(14) 0.5030(13) 0.054(3) Uani d PDU 0.455(5) 1 A 2
C C2' 0.3332(8) 0.795(2) 0.5636(13) 0.073(4) Uani d PU 0.455(5) 1 A 2
H H2' 0.3612 0.7994 0.6503 0.087 Uiso calc PR 0.455(5) 1 A 2
C C3' 0.3099(7) 0.945(2) 0.4963(14) 0.087(4) Uani d PU 0.455(5) 1 A 2
H H3' 0.3205 1.0514 0.5352 0.104 Uiso calc PR 0.455(5) 1 A 2
C C4' 0.2702(8) 0.927(2) 0.3688(15) 0.082(4) Uani d PU 0.455(5) 1 A 2
H H4' 0.2568 1.0251 0.3196 0.099 Uiso calc PR 0.455(5) 1 A 2
C C5' 0.2495(8) 0.776(2) 0.3109(13) 0.073(3) Uani d PU 0.455(5) 1 A 2
H H5' 0.2174 0.7731 0.2265 0.088 Uiso calc PR 0.455(5) 1 A 2
C C6' 0.2754(15) 0.626(2) 0.375(2) 0.053(3) Uani d PDU 0.455(5) 1 A 2
C C7' 0.3402(3) 0.4675(9) 0.5975(6) 0.047(2) Uani d PDU 0.455(5) 1 A 2
C C8' 0.4154(3) 0.4348(9) 0.6869(6) 0.061(3) Uani d PRDU 0.455(5) 1 A 2
C C9' 0.4712(3) 0.4976(9) 0.6739(6) 0.0469(19) Uani d PRU 0.455(5) 1 A 2
H H9' 0.4649 0.5677 0.6056 0.056 Uiso calc PR 0.455(5) 1 A 2
C C10' 0.5363(3) 0.4558(9) 0.7629(6) 0.0415(18) Uani d PRDU 0.455(5) 1 A 2
C C11' 0.5457(3) 0.3511(9) 0.8650(6) 0.0474(19) Uani d PRDU 0.455(5) 1 A 2
C C12' 0.4900(3) 0.2882(9) 0.8780(6) 0.073(3) Uani d PRU 0.455(5) 1 A 2
H H12' 0.4963 0.2182 0.9463 0.088 Uiso calc PR 0.455(5) 1 A 2
C C13' 0.4248(3) 0.3301(9) 0.7889(6) 0.067(3) Uani d PRU 0.455(5) 1 A 2
H H13' 0.3875 0.2880 0.7976 0.080 Uiso calc PR 0.455(5) 1 A 2
C C14' 0.5888(3) 0.5345(13) 0.7310(8) 0.064(2) Uani d PDU 0.455(5) 1 A 2
H H14D 0.6331 0.5034 0.7942 0.096 Uiso calc PR 0.455(5) 1 A 2
H H14E 0.5842 0.6567 0.7286 0.096 Uiso calc PR 0.455(5) 1 A 2
H H14F 0.5829 0.4939 0.6496 0.096 Uiso calc PR 0.455(5) 1 A 2
C C15' 0.6212(5) 0.318(2) 0.9610(10) 0.075(3) Uani d PDU 0.455(5) 1 A 2
H H15D 0.6505 0.3750 0.9321 0.112 Uiso calc PR 0.455(5) 1 A 2
H H15E 0.6302 0.1976 0.9672 0.112 Uiso calc PR 0.455(5) 1 A 2
H H15F 0.6293 0.3620 1.0428 0.112 Uiso calc PR 0.455(5) 1 A 2
C C16' 0.2607(3) 0.4816(7) 0.3035(5) 0.055(2) Uani d PDU 0.455(5) 1 A 2
C C17' 0.1879(3) 0.4505(7) 0.2433(5) 0.061(2) Uani d PRDU 0.455(5) 1 A 2
C C18' 0.1400(3) 0.5283(7) 0.2734(5) 0.086(3) Uani d PRU 0.455(5) 1 A 2
H H18' 0.1539 0.5978 0.3447 0.103 Uiso calc PR 0.455(5) 1 A 2
C C19' 0.0713(3) 0.5023(7) 0.1969(5) 0.088(3) Uani d PRU 0.455(5) 1 A 2
H H19' 0.0393 0.5544 0.2170 0.105 Uiso calc PR 0.455(5) 1 A 2
C C20' 0.0505(3) 0.3985(7) 0.0903(5) 0.067(2) Uani d PRDU 0.455(5) 1 A 2
C C21' 0.0984(3) 0.3206(7) 0.0602(5) 0.072(3) Uani d PRU 0.455(5) 1 A 2
H H21' 0.0845 0.2512 -0.0111 0.086 Uiso calc PR 0.455(5) 1 A 2
C C22' 0.1671(3) 0.3466(7) 0.1367(5) 0.070(2) Uani d PRU 0.455(5) 1 A 2
H H22' 0.1992 0.2946 0.1166 0.084 Uiso calc PR 0.455(5) 1 A 2
C C23' -0.0429(8) 0.293(2) -0.0741(13) 0.147(7) Uani d PDU 0.455(5) 1 A 2
H H23D -0.0473 0.3639 -0.1441 0.220 Uiso calc PR 0.455(5) 1 A 2
H H23E -0.0861 0.2433 -0.0916 0.220 Uiso calc PR 0.455(5) 1 A 2
H H23F -0.0106 0.2040 -0.0620 0.220 Uiso calc PR 0.455(5) 1 A 2
O O1' 0.2947(14) 0.375(4) 0.593(3) 0.061(4) Uani d PDU 0.455(5) 1 A 2
O O2' 0.3057(9) 0.378(2) 0.322(3) 0.097(5) Uani d PDU 0.455(5) 1 A 2
O O3' -0.0204(3) 0.3942(8) 0.0374(6) 0.0958(19) Uani d PDU 0.455(5) 1 A 2

loop_
_atom_site_aniso_label
_atom_site_aniso_U_11
_atom_site_aniso_U_22
_atom_site_aniso_U_33
_atom_site_aniso_U_12
_atom_site_aniso_U_13
_atom_site_aniso_U_23
C1 0.049(5) 0.035(4) 0.066(6) 0.004(3) 0.023(4) -0.009(3)
C2 0.060(5) 0.038(4) 0.079(6) -0.009(4) 0.018(4) 0.004(4)
C3 0.071(6) 0.026(3) 0.096(7) -0.004(4) 0.019(5) 0.004(5)
C4 0.072(6) 0.035(4) 0.089(7) -0.002(4) 0.012(5) -0.006(4)
C5 0.065(5) 0.037(4) 0.073(5) -0.006(3) 0.027(4) -0.010(4)
C6 0.059(4) 0.048(5) 0.056(4) -0.005(3) 0.028(4) -0.002(3)
C7 0.050(4) 0.030(3) 0.055(4) 0.005(3) 0.022(3) 0.005(3)
C8 0.048(3) 0.037(3) 0.040(3) 0.010(3) 0.021(2) 0.002(2)
C9 0.040(3) 0.043(3) 0.039(3) 0.006(2) 0.018(2) 0.002(2)
C10 0.063(4) 0.041(3) 0.042(3) 0.002(3) 0.025(3) -0.006(3)
C11 0.074(4) 0.040(3) 0.053(4) 0.010(3) 0.032(3) -0.002(3)
C12 0.077(4) 0.053(4) 0.056(3) -0.013(3) 0.045(3) -0.018(3)
C13 0.069(4) 0.038(3) 0.069(4) -0.004(3) 0.047(3) -0.015(3)
C14 0.068(5) 0.081(6) 0.092(6) 0.007(4) 0.026(4) -0.004(5)
C15 0.076(5) 0.054(4) 0.055(4) -0.007(4) 0.031(4) -0.013(3)
C16 0.049(4) 0.057(5) 0.064(4) 0.008(4) 0.011(3) -0.003(4)
C17 0.041(3) 0.047(4) 0.068(5) 0.012(3) 0.025(3) -0.009(4)
C18 0.033(3) 0.071(5) 0.102(5) 0.011(3) 0.018(3) -0.021(4)
C19 0.034(3) 0.080(6) 0.110(6) 0.004(4) 0.013(4) -0.017(5)
C20 0.052(4) 0.081(6) 0.119(6) 0.019(4) -0.003(4) -0.025(5)
C21 0.088(6) 0.069(6) 0.096(6) 0.032(5) 0.006(5) 0.013(5)
C22 0.069(6) 0.074(6) 0.089(6) 0.028(5) 0.007(5) 0.005(6)
C23 0.067(5) 0.186(11) 0.219(12) 0.027(7) -0.025(7) -0.041(10)
O1 0.056(5) 0.037(3) 0.064(5) 0.007(3) 0.011(4) -0.009(3)
O2 0.057(5) 0.051(5) 0.069(10) -0.009(3) 0.014(6) 0.002(5)
O3 0.088(5) 0.135(6) 0.160(7) 0.023(5) -0.014(5) -0.061(5)
C1' 0.064(5) 0.036(5) 0.066(5) 0.008(4) 0.031(4) -0.009(3)
C2' 0.073(6) 0.063(7) 0.061(6) -0.010(5) 0.009(5) -0.005(5)
C3' 0.079(7) 0.050(6) 0.085(7) -0.004(5) -0.006(6) -0.011(5)
C4' 0.080(7) 0.051(6) 0.090(7) -0.005(5) 0.015(5) 0.002(5)
C5' 0.068(6) 0.054(5) 0.070(6) -0.019(4) 0.006(4) -0.004(4)
C6' 0.041(5) 0.046(5) 0.068(7) 0.002(4) 0.021(5) -0.001(4)
C7' 0.068(5) 0.040(5) 0.044(4) 0.002(4) 0.035(3) -0.005(3)
C8' 0.057(4) 0.057(5) 0.065(5) 0.004(4) 0.025(4) -0.009(5)
C9' 0.047(4) 0.042(4) 0.050(4) 0.007(3) 0.020(3) 0.004(3)
C10' 0.033(3) 0.038(4) 0.050(4) 0.009(3) 0.016(3) 0.002(3)
C11' 0.054(4) 0.048(4) 0.043(4) 0.008(3) 0.024(3) 0.003(3)
C12' 0.079(6) 0.075(6) 0.069(5) -0.005(5) 0.037(5) 0.010(5)
C13' 0.061(6) 0.081(7) 0.068(6) -0.003(5) 0.038(5) -0.002(6)
C14' 0.050(4) 0.066(6) 0.088(6) -0.009(4) 0.042(4) -0.002(5)
C15' 0.061(6) 0.100(7) 0.049(5) -0.036(5) 0.012(4) -0.001(5)
C16' 0.041(4) 0.055(5) 0.072(5) 0.006(4) 0.029(4) 0.018(4)
C17' 0.061(5) 0.063(4) 0.052(4) -0.001(4) 0.017(3) 0.002(3)
C18' 0.064(5) 0.085(6) 0.101(6) 0.008(4) 0.030(4) 0.002(5)
C19' 0.071(5) 0.087(6) 0.111(6) -0.002(4) 0.047(4) 0.015(5)
C20' 0.047(3) 0.061(5) 0.085(5) -0.006(4) 0.021(4) 0.015(4)
C21' 0.073(5) 0.065(5) 0.061(4) 0.003(4) 0.014(4) 0.000(4)
C22' 0.067(4) 0.073(5) 0.070(4) 0.010(4) 0.029(4) 0.006(4)
C23' 0.110(11) 0.137(11) 0.118(10) -0.048(9) -0.018(7) 0.033(8)
O1' 0.058(5) 0.063(6) 0.055(8) -0.023(4) 0.017(5) -0.003(5)
O2' 0.067(7) 0.107(9) 0.127(10) 0.016(7) 0.053(7) 0.011(8)
O3' 0.092(4) 0.093(4) 0.093(4) -0.014(3) 0.032(3) -0.012(3)

loop_
_atom_type_symbol
_atom_type_description
_atom_type_scat_dispersion_real
_atom_type_scat_dispersion_imag
_atom_type_scat_source
C C 0.0033 0.0016 'International Tables Vol C Tables 4.2.6.8 and 6.1.1.4'
H H 0.0000 0.0000 'International Tables Vol C Tables 4.2.6.8 and 6.1.1.4'
O O 0.0106 0.0060 'International Tables Vol C Tables 4.2.6.8 and 6.1.1.4'

loop_
_geom_angle_atom_site_label_1
_geom_angle_atom_site_label_2
_geom_angle_atom_site_label_3
_geom_angle
C2 C1 C6 118.8(10)
C2 C1 C7 121.6(13)
C6 C1 C7 119.3(14)
C1 C2 C3 120.9(6)
C1 C2 H2 119.5
C3 C2 H2 119.5
C2 C3 C4 120.0
C2 C3 H3 120.0
C4 C3 H3 120.0
C3 C4 C5 120.0
C3 C4 H4 120.0
C5 C4 H4 120.0
C6 C5 C4 120.0
C6 C5 H5 120.0
C4 C5 H5 120.0
C16 C6 C5 124.0(5)
C16 C6 C1 115.5(9)
C5 C6 C1 120.1(7)
O1 C7 C8 118.8(5)
O1 C7 C1 117.8(11)
C8 C7 C1 122.4(9)
C9 C8 C13 120.0
C9 C8 C7 117.5
C13 C8 C7 122.0
C8 C9 C10 120.0
C8 C9 H9 120.0
C10 C9 H9 120.0
C9 C10 C11 120.0
C9 C10 C14 121.1(4)
C11 C10 C14 118.7(4)
C12 C11 C10 120.0
C12 C11 C15 120.2(3)
C10 C11 C15 119.7(3)
C11 C12 C13 120.0
C11 C12 H12 120.0
C13 C12 H12 120.0
C12 C13 C8 120.0
C12 C13 H13 120.0
C8 C13 H13 120.0
C10 C14 H14A 109.5
C10 C14 H14B 109.5
H14A C14 H14B 109.5
C10 C14 H14C 109.5
H14A C14 H14C 109.5
H14B C14 H14C 109.5
C11 C15 H15A 109.5
C11 C15 H15B 109.5
H15A C15 H15B 109.5
C11 C15 H15C 109.5
H15A C15 H15C 109.5
H15B C15 H15C 109.5
O2 C16 C6 127.3(14)
O2 C16 C17 117.3(12)
C6 C16 C17 114.9(4)
C18 C17 C22 120.0
C18 C17 C16 114.4
C22 C17 C16 125.4
C17 C18 C19 120.0
C17 C18 H18 120.0
C19 C18 H18 120.0
C20 C19 C18 120.0
C20 C19 H19 120.0
C18 C19 H19 120.0
C19 C20 C21 120.0
C19 C20 O3 136.8(6)
C21 C20 O3 103.2(6)
C22 C21 C20 120.0
C22 C21 H21 120.0
C20 C21 H21 120.0
C21 C22 C17 120.0
C21 C22 H22 120.0
C17 C22 H22 120.0
C23 O3 C20 115.6(9)
C6' C1' C2' 120.6(12)
C6' C1' C7' 123.7(13)
C2' C1' C7' 115.5(10)
C3' C2' C1' 120.9(10)
C3' C2' H2' 119.6
C1' C2' H2' 119.6
C4' C3' C2' 115.8(14)
C4' C3' H3' 122.1
C2' C3' H3' 122.1
C5' C4' C3' 124.0(15)
C5' C4' H4' 118.0
C3' C4' H4' 118.0
C4' C5' C6' 120.6(12)
C4' C5' H5' 119.7
C6' C5' H5' 119.7
C16' C6' C1' 126(2)
C16' C6' C5' 116.3(17)
C1' C6' C5' 117.4(14)
O1' C7' C8' 123.2(16)
O1' C7' C1' 114.9(17)
C8' C7' C1' 121.9(5)
C9' C8' C13' 120.0
C9' C8' C7' 126.9
C13' C8' C7' 113.1
C8' C9' C10' 120.0
C8' C9' H9' 120.0
C10' C9' H9' 120.0
C11' C10' C9' 120.0
C11' C10' C14' 128.4(4)
C9' C10' C14' 111.6(4)
C10' C11' C12' 120.0
C10' C11' C15' 115.2(5)
C12' C11' C15' 124.7(5)
C13' C12' C11' 120.0
C13' C12' H12' 120.0
C11' C12' H12' 120.0
C12' C13' C8' 120.0
C12' C13' H13' 120.0
C8' C13' H13' 120.0
C10' C14' H14D 109.5
C10' C14' H14E 109.5
H14D C14' H14E 109.5
C10' C14' H14F 109.5
H14D C14' H14F 109.5
H14E C14' H14F 109.5
C11' C15' H15D 109.5
C11' C15' H15E 109.5
H15D C15' H15E 109.5
C11' C15' H15F 109.5
H15D C15' H15F 109.5
H15E C15' H15F 109.5
O2' C16' C6' 119.0(16)
O2' C16' C17' 127.4(10)
C6' C16' C17' 110.5(14)
C18' C17' C22' 120.0
C18' C17' C16' 126.6
C22' C17' C16' 112.9
C17' C18' C19' 120.0
C17' C18' H18' 120.0
C19' C18' H18' 120.0
C20' C19' C18' 120.0
C20' C19' H19' 120.0
C18' C19' H19' 120.0
C19' C20' C21' 120.0
C19' C20' O3' 105.9(3)
C21' C20' O3' 134.1(3)
C22' C21' C20' 120.0
C22' C21' H21' 120.0
C20' C21' H21' 120.0
C21' C22' C17' 120.0
C21' C22' H22' 120.0
C17' C22' H22' 120.0
O3' C23' H23D 109.5
O3' C23' H23E 109.5
H23D C23' H23E 109.5
O3' C23' H23F 109.5
H23D C23' H23F 109.5
H23E C23' H23F 109.5
C20' O3' C23' 106.9(8)

loop_
_geom_bond_atom_site_label_1
_geom_bond_atom_site_label_2
_geom_bond_distance
C1 C2 1.38(2)
C1 C6 1.42(2)
C1 C7 1.628(10)
C2 C3 1.3900
C2 H2 0.9300
C3 C4 1.3900
C3 H3 0.9300
C4 C5 1.3901
C4 H4 0.9300
C5 C6 1.3900
C5 H5 0.9300
C6 C16 1.372(9)
C7 O1 1.198(11)
C7 C8 1.4856
C8 C9 1.3900
C8 C13 1.3900
C9 C10 1.3900
C9 H9 0.9300
C10 C11 1.3901
C10 C14 1.561(7)
C11 C12 1.3900
C11 C15 1.457(7)
C12 C13 1.3900
C12 H12 0.9300
C13 H13 0.9300
C14 H14A 0.9600
C14 H14B 0.9600
C14 H14C 0.9600
C15 H15A 0.9600
C15 H15B 0.9600
C15 H15C 0.9600
C16 O2 1.231(14)
C16 C17 1.5239
C17 C18 1.3899
C17 C22 1.3900
C18 C19 1.3901
C18 H18 0.9300
C19 C20 1.3900
C19 H19 0.9300
C20 C21 1.3902
C20 O3 1.396(7)
C21 C22 1.3899
C21 H21 0.9300
C22 H22 0.9300
C23 O3 1.355(9)
C23 H23A 0.9600
C23 H23B 0.9600
C23 H23C 0.9600
C1' C6' 1.37(2)
C1' C2' 1.401(15)
C1' C7' 1.651(11)
C2' C3' 1.380(16)
C2' H2' 0.9300
C3' C4' 1.369(13)
C3' H3' 0.9300
C4' C5' 1.333(16)
C4' H4' 0.9300
C5' C6' 1.38(3)
C5' H5' 0.9300
C6' C16' 1.355(12)
C7' O1' 1.212(15)
C7' C8' 1.5405
C8' C9' 1.3899
C8' C13' 1.3901
C9' C10' 1.3901
C9' H9' 0.9300
C10' C11' 1.3900
C10' C14' 1.495(7)
C11' C12' 1.3901
C11' C15' 1.563(8)
C12' C13' 1.3899
C12' H12' 0.9300
C13' H13' 0.9300
C14' H14D 0.9600
C14' H14E 0.9600
C14' H14F 0.9600
C15' H15D 0.9600
C15' H15E 0.9600
C15' H15F 0.9600
C16' O2' 1.220(15)
C16' C17' 1.4562
C17' C18' 1.3899
C17' C22' 1.3901
C18' C19' 1.3900
C18' H18' 0.9300
C19' C20' 1.3900
C19' H19' 0.9300
C20' C21' 1.3901
C20' O3' 1.402(7)
C21' C22' 1.3900
C21' H21' 0.9300
C22' H22' 0.9300
C23' O3' 1.418(10)
C23' H23D 0.9600
C23' H23E 0.9600
C23' H23F 0.9600

loop_
_geom_hbond_atom_site_label_D
_geom_hbond_atom_site_label_H
_geom_hbond_atom_site_label_A
_geom_hbond_site_symmetry_A
_geom_hbond_distance_DH
_geom_hbond_distance_HA
_geom_hbond_distance_DA
_geom_hbond_angle_DHA
C23 H23B O2 4_555 0.96 2.32 3.23(3) 159

loop_
_geom_torsion_atom_site_label_1
_geom_torsion_atom_site_label_2
_geom_torsion_atom_site_label_3
_geom_torsion_atom_site_label_4
_geom_torsion
C6 C1 C2 C3 -5(3)
C7 C1 C2 C3 -178.1(13)
C1 C2 C3 C4 2.6(14)
C2 C3 C4 C5 0.0
C3 C4 C5 C6 0.0
C4 C5 C6 C16 -175.7(6)
C4 C5 C6 C1 -2.5(14)
C2 C1 C6 C16 178.8(16)
C7 C1 C6 C16 -8(3)
C2 C1 C6 C5 5(3)
C7 C1 C6 C5 178.2(12)
C2 C1 C7 O1 119(2)
C6 C1 C7 O1 -54(3)
C2 C1 C7 C8 -49(3)
C6 C1 C7 C8 138.5(15)
O1 C7 C8 C9 156.0(9)
C1 C7 C8 C9 -36.2(12)
O1 C7 C8 C13 -16.1(9)
C1 C7 C8 C13 151.7(12)
C13 C8 C9 C10 0.0
C7 C8 C9 C10 -172.3
C8 C9 C10 C11 0.0
C8 C9 C10 C14 174.4(5)
C9 C10 C11 C12 0.0
C14 C10 C11 C12 -174.5(5)
C9 C10 C11 C15 178.8(5)
C14 C10 C11 C15 4.3(6)
C10 C11 C12 C13 0.0
C15 C11 C12 C13 -178.8(5)
C11 C12 C13 C8 0.0
C9 C8 C13 C12 0.0
C7 C8 C13 C12 171.9
C5 C6 C16 O2 124.1(16)
C1 C6 C16 O2 -49(2)
C5 C6 C16 C17 -48.6(6)
C1 C6 C16 C17 138.0(13)
O2 C16 C17 C18 151.6(14)
C6 C16 C17 C18 -35.0(6)
O2 C16 C17 C22 -23.9(14)
C6 C16 C17 C22 149.5(6)
C22 C17 C18 C19 0.0
C16 C17 C18 C19 -175.8
C17 C18 C19 C20 0.0
C18 C19 C20 C21 0.0
C18 C19 C20 O3 179.0(8)
C19 C20 C21 C22 0.0
O3 C20 C21 C22 -179.3(6)
C20 C21 C22 C17 0.0
C18 C17 C22 C21 0.0
C16 C17 C22 C21 175.3
C19 C20 O3 C23 1.4(15)
C21 C20 O3 C23 -179.5(10)
C6' C1' C2' C3' 1(2)
C7' C1' C2' C3' -173.8(12)
C1' C2' C3' C4' -1.4(17)
C2' C3' C4' C5' 5.3(15)
C3' C4' C5' C6' -9(3)
C2' C1' C6' C16' 172(2)
C7' C1' C6' C16' -13(4)
C2' C1' C6' C5' -5(3)
C7' C1' C6' C5' 169.8(17)
C4' C5' C6' C16' -168.9(19)
C4' C5' C6' C1' 9(4)
C6' C1' C7' O1' -55(3)
C2' C1' C7' O1' 120.1(19)
C6' C1' C7' C8' 126.6(18)
C2' C1' C7' C8' -58.3(9)
O1' C7' C8' C9' 159.0(19)
C1' C7' C8' C9' -22.7(7)
O1' C7' C8' C13' -20.8(19)
C1' C7' C8' C13' 157.4(7)
C13' C8' C9' C10' 0.0
C7' C8' C9' C10' -179.8
C8' C9' C10' C11' 0.0
C8' C9' C10' C14' 179.4(5)
C9' C10' C11' C12' 0.0
C14' C10' C11' C12' -179.3(6)
C9' C10' C11' C15' -178.0(8)
C14' C10' C11' C15' 2.7(8)
C10' C11' C12' C13' 0.0
C15' C11' C12' C13' 177.8(8)
C11' C12' C13' C8' 0.0
C9' C8' C13' C12' 0.0
C7' C8' C13' C12' 179.8
C1' C6' C16' O2' -42(4)
C5' C6' C16' O2' 135(2)
C1' C6' C16' C17' 119(3)
C5' C6' C16' C17' -63(3)
O2' C16' C17' C18' 145.8(17)
C6' C16' C17' C18' -14.0(14)
O2' C16' C17' C22' -42.1(17)
C6' C16' C17' C22' 158.1(14)
C22' C17' C18' C19' 0.0
C16' C17' C18' C19' 171.6
C17' C18' C19' C20' 0.0
C18' C19' C20' C21' 0.0
C18' C19' C20' O3' 178.0(4)
C19' C20' C21' C22' 0.0
O3' C20' C21' C22' -177.4(5)
C20' C21' C22' C17' 0.0
C18' C17' C22' C21' 0.0
C16' C17' C22' C21' -172.7
C19' C20' O3' C23' 178.1(8)
C21' C20' O3' C23' -4.2(11)
